data_4501271
loop_
_publ_author_name
'Manjare, Yogesh'
'Pedireddi, V. R.'

_publ_section_title
;
 Co-Crystals of 1,3-Adamantanedicarboxylic Acid with N-Oxide and Aza
 Compounds
;
_journal_issue 11
_journal_name_full 'Crystal Growth &amp; Design'
_journal_page_first 5079
_journal_paper_doi 10.1021/cg200987z
_journal_volume 11
_journal_year 2011
_chemical_formula_moiety 'C12 H16 O4, 2(C12 H8 N2)'
_chemical_formula_sum 'C36 H32 N4 O4'
_chemical_formula_weight 584.66
_chemical_name_systematic
; 
 1,3-adamantanedicarboxylic acid 1,7-phenanthroline complex  
;
_space_group_IT_number 14
_symmetry_cell_setting monoclinic
_symmetry_space_group_name_Hall '-P 2ybc'
_symmetry_space_group_name_H-M 'P 1 21/c 1'
_atom_sites_solution_hydrogens geom
_atom_sites_solution_primary direct
_atom_sites_solution_secondary difmap
_audit_creation_method SHELXL-97
_cell_angle_alpha 90.00
_cell_angle_beta 97.88(5)
_cell_angle_gamma 90.00
_cell_formula_units_Z 4
_cell_length_a 8.59(3)
_cell_length_b 14.65(4)
_cell_length_c 24.10(7)
_cell_measurement_temperature 293(2)
_cell_volume 3004(16)
_computing_cell_refinement SMART
_computing_data_collection SMART
_computing_data_reduction SAINTPLUS
_computing_structure_refinement 'SHELXL-97 (Sheldrick, 1997)'
_computing_structure_solution 'SHELXS-97 (Sheldrick, 1990)'
_diffrn_ambient_temperature 293(2)
_diffrn_measured_fraction_theta_full 0.984
_diffrn_measured_fraction_theta_max 0.984
_diffrn_measurement_device_type 'Bruker APEX CCD-Area detector'
_diffrn_measurement_method SMART
_diffrn_radiation_monochromator graphite
_diffrn_radiation_source 'fine-focus sealed tube'
_diffrn_radiation_type MoK\a
_diffrn_radiation_wavelength 0.71073
_diffrn_reflns_av_R_equivalents 0.0505
_diffrn_reflns_av_sigmaI/netI 0.0349
_diffrn_reflns_limit_h_max 10
_diffrn_reflns_limit_h_min -10
_diffrn_reflns_limit_k_max 17
_diffrn_reflns_limit_k_min -16
_diffrn_reflns_limit_l_max 28
_diffrn_reflns_limit_l_min -26
_diffrn_reflns_number 14464
_diffrn_reflns_theta_full 25.21
_diffrn_reflns_theta_max 25.21
_diffrn_reflns_theta_min 1.63
_exptl_absorpt_coefficient_mu 0.086
_exptl_absorpt_correction_T_max 0.979
_exptl_absorpt_correction_T_min 0.973
_exptl_absorpt_correction_type empirical
_exptl_absorpt_process_details '(SADABS; Sheldrick, 1996)'
_exptl_crystal_colour 'pale yellow'
_exptl_crystal_density_diffrn 1.293
_exptl_crystal_density_method 'not measured'
_exptl_crystal_description block
_exptl_crystal_F_000 1232
_exptl_crystal_size_max 0.32
_exptl_crystal_size_mid 0.28
_exptl_crystal_size_min 0.25
_refine_diff_density_max 0.316
_refine_diff_density_min -0.329
_refine_diff_density_rms 0.082
_refine_ls_extinction_method none
_refine_ls_goodness_of_fit_ref 1.238
_refine_ls_hydrogen_treatment mixed
_refine_ls_matrix_type full
_refine_ls_number_parameters 517
_refine_ls_number_reflns 5344
_refine_ls_number_restraints 0
_refine_ls_restrained_S_all 1.238
_refine_ls_R_factor_all 0.0800
_refine_ls_R_factor_gt 0.0655
_refine_ls_shift/su_max 0.000
_refine_ls_shift/su_mean 0.000
_refine_ls_structure_factor_coef Fsqd
_refine_ls_weighting_details 'calc w=1/[\s^2^(Fo^2^)+(0.1000P)^2^+0.0000P] where P=(Fo^2^+2Fc^2^)/3'
_refine_ls_weighting_scheme calc
_refine_ls_wR_factor_gt 0.1712
_refine_ls_wR_factor_ref 0.1836
_reflns_number_gt 4025
_reflns_number_total 5344
_reflns_threshold_expression >2sigma(I)
_cod_data_source_file cg200987z_si_003.cif
_cod_data_source_block 1d'
_cod_original_sg_symbol_H-M P2(1)/c
_cod_database_code 4501271

loop_
_symmetry_equiv_pos_as_xyz
'x, y, z'
'-x, y+1/2, -z+1/2'
'-x, -y, -z'
'x, -y-1/2, z-1/2'

loop_
_atom_site_label
_atom_site_type_symbol
_atom_site_fract_x
_atom_site_fract_y
_atom_site_fract_z
_atom_site_U_iso_or_equiv
_atom_site_adp_type
_atom_site_occupancy
_atom_site_symmetry_multiplicity
_atom_site_calc_flag
_atom_site_refinement_flags
O1 O -0.2552(3) 0.73300(13) 0.86084(10) 0.1215(9) Uani 1 1 d .
O2 O -0.0826(2) 0.62221(14) 0.86195(8) 0.1020(7) Uani 1 1 d .
H2O H -0.139(4) 0.603(2) 0.8923(14) 0.115(10) Uiso 1 1 d .
O3 O 0.0344(3) 0.55421(9) 0.66241(7) 0.0902(6) Uani 1 1 d .
O4 O 0.1285(2) 0.66676(10) 0.61393(6) 0.0662(4) Uani 1 1 d .
H4O H 0.150(3) 0.6194(18) 0.5889(12) 0.100(9) Uiso 1 1 d .
N1A N 0.3868(2) -0.07468(15) 0.38261(8) 0.0740(6) Uani 1 1 d .
N2A N 0.1835(2) 0.02580(12) 0.55280(7) 0.0588(5) Uani 1 1 d .
N1B N 0.3957(2) 0.39913(12) 0.38175(7) 0.0637(5) Uani 1 1 d .
N2B N 0.1874(2) 0.53022(11) 0.54347(6) 0.0521(4) Uani 1 1 d .
C1 C 0.0716(3) 0.89944(15) 0.74092(11) 0.0752(8) Uani 1 1 d .
H1 H 0.124(3) 0.9241(14) 0.7084(9) 0.067(6) Uiso 1 1 d .
C2 C 0.0966(3) 0.78012(17) 0.81822(9) 0.0641(6) Uani 1 1 d .
H2C H 0.156(3) 0.7250(16) 0.8361(10) 0.075(7) Uiso 1 1 d .
C3 C 0.1747(3) 0.82245(16) 0.76974(9) 0.0680(6) Uani 1 1 d .
H3 H 0.2773 0.8477 0.7851 0.082 Uiso 1 1 calc R
C4 C -0.0890(3) 0.86049(14) 0.71673(9) 0.0650(6) Uani 1 1 d .
H4 H -0.156(3) 0.9095(16) 0.6987(9) 0.071(6) Uiso 1 1 d .
C5 C 0.1990(3) 0.74800(15) 0.72616(9) 0.0582(5) Uani 1 1 d .
H5 H 0.253(2) 0.7747(13) 0.6952(9) 0.060(6) Uiso 1 1 d .
C6 C -0.1689(3) 0.81889(16) 0.76503(9) 0.0632(6) Uani 1 1 d .
H6 H -0.182(3) 0.8688(16) 0.7941(11) 0.085(7) Uiso 1 1 d .
C7 C -0.0420(3) 0.66565(13) 0.74951(7) 0.0487(5) Uani 1 1 d .
H7 H 0.022(2) 0.6151(14) 0.7674(8) 0.056(5) Uiso 1 1 d .
C8 C -0.0668(2) 0.74088(12) 0.79375(7) 0.0509(5) Uani 1 1 d .
C9 C -0.0687(3) 0.78526(14) 0.67269(8) 0.0567(5) Uani 1 1 d .
H9 H -0.016(2) 0.8118(13) 0.6400(8) 0.052(5) Uiso 1 1 d .
C10 C 0.0382(2) 0.70811(12) 0.70122(7) 0.0453(4) Uani 1 1 d .
C11 C -0.1453(3) 0.69927(14) 0.84200(8) 0.0611(6) Uani 1 1 d .
C12 C 0.0647(2) 0.63395(12) 0.65777(8) 0.0516(5) Uani 1 1 d .
C1A C 0.4662(3) -0.0514(3) 0.33932(10) 0.0922(10) Uani 1 1 d .
H1A H 0.482(3) -0.1053(19) 0.3174(12) 0.096(8) Uiso 1 1 d .
C2A C 0.5242(3) 0.0360(3) 0.33011(11) 0.0945(10) Uani 1 1 d .
H2A H 0.588(4) 0.0483(19) 0.2967(13) 0.117(10) Uiso 1 1 d .
C3A C 0.5005(3) 0.1040(2) 0.36703(10) 0.0808(7) Uani 1 1 d .
H3A H 0.5374 0.1626 0.3617 0.097 Uiso 1 1 calc R
C4A C 0.3949(3) 0.15342(16) 0.45507(10) 0.0641(6) Uani 1 1 d .
H4A H 0.437(3) 0.2152(16) 0.4503(9) 0.071(6) Uiso 1 1 d .
C5A C 0.3198(3) 0.13307(14) 0.50018(9) 0.0600(5) Uani 1 1 d .
H5A H 0.301(2) 0.1782(15) 0.5301(9) 0.067(6) Uiso 1 1 d .
C6A C 0.1289(3) -0.05791(15) 0.55925(9) 0.0644(6) Uani 1 1 d .
H6A H 0.074(2) -0.0643(13) 0.5926(9) 0.060(6) Uiso 1 1 d .
C7A C 0.1445(3) -0.13114(15) 0.52217(10) 0.0667(6) Uani 1 1 d .
H7A H 0.102(3) -0.1926(17) 0.5322(10) 0.081(7) Uiso 1 1 d .
C8A C 0.2202(3) -0.11576(14) 0.47580(9) 0.0599(5) Uani 1 1 d .
H8A H 0.234(3) -0.1653(16) 0.4487(9) 0.075(6) Uiso 1 1 d .
C9A C 0.2611(2) 0.04220(12) 0.50697(7) 0.0493(5) Uani 1 1 d .
C10A C 0.2811(2) -0.02764(13) 0.46703(7) 0.0496(5) Uani 1 1 d .
C11A C 0.4195(2) 0.08545(16) 0.41376(8) 0.0604(5) Uani 1 1 d .
C12A C 0.3640(2) -0.00547(15) 0.41935(8) 0.0555(5) Uani 1 1 d .
C1B C 0.4802(3) 0.4107(2) 0.33949(9) 0.0725(7) Uani 1 1 d .
H1B H 0.499(3) 0.3537(16) 0.3148(11) 0.084(7) Uiso 1 1 d .
C2B C 0.5471(3) 0.49421(19) 0.32615(9) 0.0719(7) Uani 1 1 d .
H2B H 0.614(3) 0.4953(17) 0.2960(11) 0.091(8) Uiso 1 1 d .
C3B C 0.5232(3) 0.57054(18) 0.35774(9) 0.0649(6) Uani 1 1 d .
H3B H 0.569(3) 0.6262(16) 0.3492(10) 0.076(7) Uiso 1 1 d .
C4B C 0.4041(3) 0.63895(14) 0.43891(9) 0.0593(5) Uani 1 1 d .
H4B H 0.448(3) 0.6990(16) 0.4305(9) 0.069(6) Uiso 1 1 d .
C5B C 0.3249(3) 0.62703(13) 0.48398(9) 0.0564(5) Uani 1 1 d .
H5B H 0.308(3) 0.6782(16) 0.5083(9) 0.071(6) Uiso 1 1 d .
C6B C 0.1308(2) 0.44845(14) 0.55532(8) 0.0551(5) Uani 1 1 d .
H6B H 0.081(2) 0.4457(12) 0.5900(9) 0.053(5) Uiso 1 1 d .
C7B C 0.1429(3) 0.37026(14) 0.52158(9) 0.0580(5) Uani 1 1 d .
H7B H 0.102(3) 0.3123(16) 0.5332(9) 0.070(6) Uiso 1 1 d .
C8B C 0.2175(2) 0.37774(13) 0.47430(9) 0.0550(5) Uani 1 1 d .
H8B H 0.226(2) 0.3239(15) 0.4499(8) 0.061(5) Uiso 1 1 d .
C9B C 0.2637(2) 0.53883(12) 0.49676(7) 0.0466(4) Uani 1 1 d .
C10B C 0.2832(2) 0.46253(12) 0.46112(7) 0.0474(4) Uani 1 1 d .
C11B C 0.4324(2) 0.56247(14) 0.40290(8) 0.0541(5) Uani 1 1 d .
C12B C 0.3716(2) 0.47502(13) 0.41343(8) 0.0508(5) Uani 1 1 d .
H1C H 0.069(3) 0.9485(19) 0.7700(12) 0.103(8) Uiso 1 1 d .
H7C H -0.147(2) 0.6357(13) 0.7323(8) 0.059(6) Uiso 1 1 d .
H2 H 0.080(3) 0.8308(17) 0.8462(11) 0.084(7) Uiso 1 1 d .
H5C H 0.267(3) 0.6934(16) 0.7443(10) 0.076(7) Uiso 1 1 d .
H9C H -0.179(3) 0.7539(15) 0.6564(11) 0.082(7) Uiso 1 1 d .
H6C H -0.274(3) 0.7916(15) 0.7515(9) 0.068(7) Uiso 1 1 d .

loop_
_atom_site_aniso_label
_atom_site_aniso_U_11
_atom_site_aniso_U_22
_atom_site_aniso_U_33
_atom_site_aniso_U_23
_atom_site_aniso_U_13
_atom_site_aniso_U_12
O1 0.159(2) 0.0947(13) 0.1333(18) 0.0290(12) 0.1014(18) 0.0323(13)
O2 0.1178(16) 0.1178(15) 0.0813(12) 0.0479(11) 0.0532(12) 0.0350(12)
O3 0.1625(19) 0.0519(9) 0.0680(10) -0.0083(7) 0.0577(11) -0.0125(9)
O4 0.1010(12) 0.0572(8) 0.0466(8) -0.0032(6) 0.0318(8) -0.0018(8)
N1A 0.0678(12) 0.1021(14) 0.0523(10) -0.0214(10) 0.0094(9) 0.0026(11)
N2A 0.0697(12) 0.0658(10) 0.0419(9) -0.0005(7) 0.0109(8) 0.0078(9)
N1B 0.0650(12) 0.0727(11) 0.0550(10) -0.0138(8) 0.0141(8) 0.0064(9)
N2B 0.0581(10) 0.0574(9) 0.0399(8) -0.0056(7) 0.0030(7) 0.0085(8)
C1 0.113(2) 0.0501(11) 0.0706(15) -0.0135(11) 0.0408(15) -0.0163(13)
C2 0.0744(15) 0.0757(13) 0.0427(11) -0.0146(10) 0.0096(10) -0.0098(12)
C3 0.0668(14) 0.0804(14) 0.0586(12) -0.0199(11) 0.0152(10) -0.0253(12)
C4 0.0847(17) 0.0537(11) 0.0608(13) 0.0102(10) 0.0247(12) 0.0189(12)
C5 0.0561(13) 0.0697(13) 0.0510(11) -0.0063(10) 0.0152(9) -0.0053(11)
C6 0.0687(16) 0.0649(12) 0.0598(13) -0.0014(10) 0.0229(11) 0.0094(12)
C7 0.0631(13) 0.0478(10) 0.0371(9) -0.0007(8) 0.0132(9) -0.0030(10)
C8 0.0610(13) 0.0543(10) 0.0394(10) -0.0026(8) 0.0139(8) -0.0016(9)
C9 0.0704(15) 0.0603(11) 0.0406(10) 0.0066(9) 0.0126(10) 0.0086(11)
C10 0.0530(11) 0.0462(9) 0.0380(9) 0.0000(7) 0.0109(8) 0.0002(8)
C11 0.0792(15) 0.0592(12) 0.0500(11) -0.0087(9) 0.0267(10) -0.0020(11)
C12 0.0658(13) 0.0505(10) 0.0408(10) 0.0018(8) 0.0151(9) 0.0025(9)
C1A 0.0693(17) 0.157(3) 0.0509(14) -0.0326(17) 0.0092(11) 0.0062(19)
C2A 0.0667(17) 0.166(3) 0.0529(15) -0.0018(17) 0.0157(12) -0.0149(19)
C3A 0.0627(15) 0.121(2) 0.0585(14) 0.0198(14) 0.0088(11) -0.0039(15)
C4A 0.0615(14) 0.0596(12) 0.0704(14) 0.0114(10) 0.0065(11) 0.0048(11)
C5A 0.0653(14) 0.0538(11) 0.0604(13) -0.0016(9) 0.0071(10) 0.0091(10)
C6A 0.0724(15) 0.0728(14) 0.0501(12) 0.0090(10) 0.0156(10) 0.0038(11)
C7A 0.0732(16) 0.0586(12) 0.0676(14) 0.0091(10) 0.0073(11) -0.0006(11)
C8A 0.0665(14) 0.0544(11) 0.0570(12) -0.0057(9) 0.0024(10) 0.0043(10)
C9A 0.0527(12) 0.0543(10) 0.0401(9) 0.0021(8) 0.0027(8) 0.0101(9)
C10A 0.0483(11) 0.0571(11) 0.0418(10) -0.0004(8) 0.0006(8) 0.0084(9)
C11A 0.0495(12) 0.0825(14) 0.0480(11) 0.0116(10) 0.0018(8) 0.0083(11)
C12A 0.0474(11) 0.0776(13) 0.0398(10) -0.0038(9) 0.0006(8) 0.0074(10)
C1B 0.0671(15) 0.0965(17) 0.0556(13) -0.0153(12) 0.0148(11) 0.0103(13)
C2B 0.0616(14) 0.1087(19) 0.0469(12) 0.0045(12) 0.0129(10) 0.0083(14)
C3B 0.0558(13) 0.0882(16) 0.0498(12) 0.0126(11) 0.0034(9) 0.0029(12)
C4B 0.0621(14) 0.0558(11) 0.0580(12) 0.0046(9) 0.0015(10) -0.0003(10)
C5B 0.0632(14) 0.0507(11) 0.0536(11) -0.0059(9) 0.0021(9) 0.0053(10)
C6B 0.0552(13) 0.0652(12) 0.0447(11) -0.0006(9) 0.0063(9) 0.0058(10)
C7B 0.0594(13) 0.0555(11) 0.0595(12) 0.0015(9) 0.0092(10) 0.0014(10)
C8B 0.0573(13) 0.0519(11) 0.0551(11) -0.0086(9) 0.0055(9) 0.0051(9)
C9B 0.0453(11) 0.0520(10) 0.0404(9) -0.0039(7) -0.0017(7) 0.0080(8)
C10B 0.0438(11) 0.0545(10) 0.0423(10) -0.0037(8) 0.0001(7) 0.0083(8)
C11B 0.0476(11) 0.0685(12) 0.0438(10) 0.0047(9) -0.0016(8) 0.0061(9)
C12B 0.0457(11) 0.0625(11) 0.0428(10) -0.0053(8) 0.0007(8) 0.0074(9)

loop_
_atom_type_symbol
_atom_type_description
_atom_type_scat_dispersion_real
_atom_type_scat_dispersion_imag
_atom_type_scat_source
C C 0.0033 0.0016 'International Tables Vol C Tables 4.2.6.8 and 6.1.1.4'
H H 0.0000 0.0000 'International Tables Vol C Tables 4.2.6.8 and 6.1.1.4'
N N 0.0061 0.0033 'International Tables Vol C Tables 4.2.6.8 and 6.1.1.4'
O O 0.0106 0.0060 'International Tables Vol C Tables 4.2.6.8 and 6.1.1.4'

loop_
_geom_angle_atom_site_label_1
_geom_angle_atom_site_label_2
_geom_angle_atom_site_label_3
_geom_angle
C1A N1A C12A 115.9(3)
C6A N2A C9A 117.95(17)
C1B N1B C12B 117.2(2)
C6B N2B C9B 118.79(16)
C4 C1 C3 109.3(3)
C3 C2 C8 108.8(2)
C1 C3 C5 109.4(3)
C1 C3 C2 110.5(3)
C5 C3 C2 110.0(3)
C1 C4 C6 109.1(3)
C1 C4 C9 110.1(2)
C6 C4 C9 109.6(3)
C10 C5 C3 109.6(2)
C8 C6 C4 110.1(2)
C10 C7 C8 110.0(2)
C6 C8 C11 110.4(2)
C6 C8 C2 108.9(3)
C11 C8 C2 108.9(2)
C6 C8 C7 109.7(3)
C11 C8 C7 110.4(2)
C2 C8 C7 108.5(2)
C10 C9 C4 109.1(2)
C5 C10 C12 108.8(2)
C5 C10 C9 109.8(2)
C12 C10 C9 110.1(2)
C5 C10 C7 108.9(2)
C12 C10 C7 110.2(2)
C9 C10 C7 109.0(2)
O1 C11 O2 121.1(2)
O1 C11 C8 124.4(2)
O2 C11 C8 114.5(2)
O3 C12 O4 122.40(18)
O3 C12 C10 124.3(2)
O4 C12 C10 113.3(2)
N1A C1A C2A 125.0(3)
C3A C2A C1A 118.3(3)
C2A C3A C11A 120.4(3)
C5A C4A C11A 121.7(3)
C4A C5A C9A 120.07(19)
N2A C6A C7A 124.1(3)
C8A C7A C6A 118.8(2)
C7A C8A C10A 119.41(19)
N2A C9A C10A 121.8(2)
N2A C9A C5A 117.67(17)
C10A C9A C5A 120.5(2)
C8A C10A C9A 118.0(2)
C8A C10A C12A 123.07(18)
C9A C10A C12A 119.0(2)
C12A C11A C3A 117.2(2)
C12A C11A C4A 119.8(2)
C3A C11A C4A 123.0(3)
N1A C12A C11A 123.2(2)
N1A C12A C10A 117.8(3)
C11A C12A C10A 118.95(18)
N1B C1B C2B 124.4(2)
C3B C2B C1B 118.7(3)
C2B C3B C11B 119.3(3)
C5B C4B C11B 121.1(2)
C4B C5B C9B 121.21(18)
N2B C6B C7B 122.9(3)
C8B C7B C6B 119.1(2)
C7B C8B C10B 119.75(18)
N2B C9B C10B 121.6(2)
N2B C9B C5B 118.81(17)
C10B C9B C5B 119.6(2)
C8B C10B C9B 117.8(2)
C8B C10B C12B 123.15(17)
C9B C10B C12B 119.1(2)
C12B C11B C3B 117.62(19)
C12B C11B C4B 119.4(2)
C3B C11B C4B 122.9(2)
N1B C12B C11B 122.8(2)
N1B C12B C10B 117.6(2)
C11B C12B C10B 119.55(17)

loop_
_geom_bond_atom_site_label_1
_geom_bond_atom_site_label_2
_geom_bond_distance
O1 C11 1.207(4)
O2 C11 1.313(4)
O3 C12 1.205(4)
O4 C12 1.344(4)
N1A C1A 1.366(5)
N1A C12A 1.378(4)
N2A C6A 1.330(4)
N2A C9A 1.387(4)
N1B C1B 1.340(4)
N1B C12B 1.380(4)
N2B C6B 1.338(4)
N2B C9B 1.384(4)
C1 C4 1.533(5)
C1 C3 1.540(5)
C2 C3 1.554(4)
C2 C8 1.556(5)
C3 C5 1.548(4)
C4 C6 1.555(4)
C4 C9 1.556(4)
C5 C10 1.543(5)
C6 C8 1.545(4)
C7 C10 1.561(4)
C7 C8 1.568(4)
C8 C11 1.547(4)
C9 C10 1.556(4)
C10 C12 1.547(4)
C1A C2A 1.402(6)
C2A C3A 1.370(5)
C3A C11A 1.429(4)
C4A C5A 1.371(4)
C4A C11A 1.444(4)
C5A C9A 1.441(5)
C6A C7A 1.414(4)
C7A C8A 1.386(4)
C8A C10A 1.420(5)
C9A C10A 1.431(4)
C10A C12A 1.469(4)
C11A C12A 1.427(5)
C1B C2B 1.407(5)
C2B C3B 1.384(5)
C3B C11B 1.428(4)
C4B C5B 1.369(4)
C4B C11B 1.458(4)
C5B C9B 1.444(4)
C6B C7B 1.417(4)
C7B C8B 1.386(4)
C8B C10B 1.418(4)
C9B C10B 1.433(4)
C10B C12B 1.473(4)
C11B C12B 1.419(5)
